data_7213899
loop_
_publ_author_name
'Khavasi, Hamid Reza'
'Ghanbarpour, Alireza'
'Tehrani, Alireza Azhdari'

_publ_section_title
;
 Synthon crossover between halogen&#x22EF;\p and halogen&#x22EF;halogen
 interaction
;
_journal_issue 5
_journal_name_full CrystEngComm
_journal_page_first 749
_journal_paper_doi 10.1039/c3ce41853g
_journal_volume 16
_journal_year 2014
_chemical_formula_sum 'C16 H11 F N2 O'
_chemical_formula_weight 266.27
_chemical_name_systematic
; 
 ? 
;
_space_group_IT_number 19
_symmetry_cell_setting orthorhombic
_symmetry_space_group_name_Hall 'P 2ac 2ab'
_symmetry_space_group_name_H-M 'P 21 21 21'
_atom_sites_solution_hydrogens geom
_atom_sites_solution_primary direct
_atom_sites_solution_secondary difmap
_audit_creation_method SHELXL-97
_cell_angle_alpha 90.00
_cell_angle_beta 90.00
_cell_angle_gamma 90.00
_cell_formula_units_Z 4
_cell_length_a 4.9506(3)
_cell_length_b 14.5932(14)
_cell_length_c 17.6779(13)
_cell_measurement_reflns_used 14109
_cell_measurement_temperature 298(2)
_cell_measurement_theta_max 29.21
_cell_measurement_theta_min 2.69
_cell_volume 1277.14(17)
_computing_cell_refinement 'X-Area 1.31 (Stoe & Cie GmbH, 2005)'
_computing_data_collection 'X-Area 1.31 (Stoe & Cie GmbH, 2005)'
_computing_data_reduction 'X-Area 1.31 (Stoe & Cie GmbH, 2005)'
_computing_molecular_graphics 'ORTEP-3 for Windows (Farrugia, 1997)'
_computing_publication_material 'WinGX (Farrugia, 1999)'
_computing_structure_refinement 'SHELXL-97 (Sheldrick, 1997)'
_computing_structure_solution 'SHELXS-97 (Sheldrick, 1990)'
_diffrn_ambient_temperature 298(2)
_diffrn_detector_area_resol_mean '0.15 mm'
_diffrn_measured_fraction_theta_full 0.993
_diffrn_measured_fraction_theta_max 0.993
_diffrn_measurement_device_type 'STOE IPDS II'
_diffrn_measurement_method 'rotation method'
_diffrn_radiation_monochromator graphite
_diffrn_radiation_source 'fine-focus sealed tube'
_diffrn_radiation_type MoK\a
_diffrn_radiation_wavelength 0.71073
_diffrn_reflns_av_R_equivalents 0.0912
_diffrn_reflns_av_sigmaI/netI 0.0845
_diffrn_reflns_limit_h_max 6
_diffrn_reflns_limit_h_min -5
_diffrn_reflns_limit_k_max 19
_diffrn_reflns_limit_k_min -19
_diffrn_reflns_limit_l_max 24
_diffrn_reflns_limit_l_min -24
_diffrn_reflns_number 14109
_diffrn_reflns_theta_full 29.21
_diffrn_reflns_theta_max 29.21
_diffrn_reflns_theta_min 2.69
_diffrn_standards_number 0
_exptl_absorpt_coefficient_mu 0.098
_exptl_absorpt_correction_type none
_exptl_crystal_colour Colorless
_exptl_crystal_density_diffrn 1.385
_exptl_crystal_density_method 'not measured'
_exptl_crystal_description Block
_exptl_crystal_F_000 552
_exptl_crystal_size_max 0.30
_exptl_crystal_size_mid 0.25
_exptl_crystal_size_min 0.22
_refine_diff_density_max 0.165
_refine_diff_density_min -0.178
_refine_diff_density_rms 0.041
_refine_ls_abs_structure_details 'Flack H D (1983), Acta Cryst. A39, 876-881'
_refine_ls_abs_structure_Flack -0.01(17)
_refine_ls_extinction_method none
_refine_ls_goodness_of_fit_ref 1.093
_refine_ls_hydrogen_treatment constr
_refine_ls_matrix_type full
_refine_ls_number_parameters 181
_refine_ls_number_reflns 3437
_refine_ls_number_restraints 0
_refine_ls_restrained_S_all 1.093
_refine_ls_R_factor_all 0.1199
_refine_ls_R_factor_gt 0.0731
_refine_ls_shift/su_max 0.001
_refine_ls_shift/su_mean 0.000
_refine_ls_structure_factor_coef Fsqd
_refine_ls_weighting_details 'calc w=1/[\s^2^(Fo^2^)+(0.0527P)^2^+0.0759P] where P=(Fo^2^+2Fc^2^)/3'
_refine_ls_weighting_scheme calc
_refine_ls_wR_factor_gt 0.1387
_refine_ls_wR_factor_ref 0.1559
_reflns_number_gt 2198
_reflns_number_total 3437
_reflns_threshold_expression >2sigma(I)
_cod_data_source_file c3ce41853g.txt
_cod_data_source_block d:\determination\solution\c404\khc404
_cod_depositor_comments
;
The following automatic conversions were performed:

'_symmetry_cell_setting' value 'Orthorhombic' changed to
'orthorhombic' according to
/usr/data/users/saulius/automatic-downloads/current/RSC/lib/dictionaries/cif_core.dic
dictionary named 'cif_core.dic' version 2.4.2 from
2011-04-26.

'_exptl_absorpt_correction_type' value 'None' changed to
'none' according to
/usr/data/users/saulius/automatic-downloads/current/RSC/lib/dictionaries/cif_core.dic
dictionary named 'cif_core.dic' version 2.4.2 from 2011-04-26.

Automatic conversion script
Id: cif_fix_values 2281 2013-09-26 08:29:07Z andrius 
;
_cod_original_sg_symbol_H-M P212121
_cod_original_formula_sum 'C16 H11 F1 N2 O1'
_cod_database_code 7213899

loop_
_symmetry_equiv_pos_as_xyz
'x, y, z'
'-x+1/2, -y, z+1/2'
'x+1/2, -y+1/2, -z'
'-x, y+1/2, -z+1/2'

loop_
_atom_site_label
_atom_site_type_symbol
_atom_site_fract_x
_atom_site_fract_y
_atom_site_fract_z
_atom_site_U_iso_or_equiv
_atom_site_adp_type
_atom_site_occupancy
_atom_site_symmetry_multiplicity
_atom_site_calc_flag
_atom_site_refinement_flags
C1 C -0.0611(6) 0.24632(17) 0.86498(14) 0.0451(6) Uani 1 1 d .
C2 C -0.2287(6) 0.28216(19) 0.92194(15) 0.0520(6) Uani 1 1 d .
H2 H -0.2180 0.2590 0.9709 0.062 Uiso 1 1 calc R
C3 C -0.4074(6) 0.3509(2) 0.90580(17) 0.0597(7) Uani 1 1 d .
H3 H -0.5183 0.3738 0.9438 0.072 Uiso 1 1 calc R
C4 C -0.4254(7) 0.3873(2) 0.83269(18) 0.0642(8) Uani 1 1 d .
H4 H -0.5462 0.4346 0.8227 0.077 Uiso 1 1 calc R
C5 C -0.2688(7) 0.3543(2) 0.77665(18) 0.0662(8) Uani 1 1 d .
H5 H -0.2825 0.3792 0.7284 0.079 Uiso 1 1 calc R
C6 C -0.0834(6) 0.28209(18) 0.79022(15) 0.0523(6) Uani 1 1 d .
C7 C 0.0807(8) 0.2429(2) 0.73467(16) 0.0652(8) Uani 1 1 d .
H7 H 0.0705 0.2638 0.6850 0.078 Uiso 1 1 calc R
C8 C 0.2552(7) 0.1745(2) 0.75286(17) 0.0621(8) Uani 1 1 d .
H8 H 0.3634 0.1474 0.7161 0.074 Uiso 1 1 calc R
C9 C 0.2677(6) 0.14587(18) 0.82820(14) 0.0485(6) Uani 1 1 d .
C10 C 0.4715(6) 0.07272(18) 0.84851(15) 0.0508(7) Uani 1 1 d .
C11 C 0.6349(5) -0.01424(17) 0.96095(16) 0.0508(7) Uani 1 1 d .
C12 C 0.8393(6) -0.0628(2) 0.92575(18) 0.0621(8) Uani 1 1 d .
H12 H 0.8796 -0.0523 0.8751 0.075 Uiso 1 1 calc R
C13 C 0.9833(7) -0.1272(2) 0.96675(19) 0.0705(9) Uani 1 1 d .
H13 H 1.1225 -0.1600 0.9441 0.085 Uiso 1 1 calc R
C14 C 0.9189(7) -0.1418(2) 1.04066(19) 0.0683(8) Uani 1 1 d .
C15 C 0.7243(7) -0.0935(2) 1.07726(18) 0.0685(9) Uani 1 1 d .
H15 H 0.6891 -0.1033 1.1283 0.082 Uiso 1 1 calc R
C16 C 0.5799(7) -0.0292(2) 1.03641(18) 0.0636(8) Uani 1 1 d .
H16 H 0.4444 0.0044 1.0601 0.076 Uiso 1 1 calc R
N1 N 0.1156(4) 0.17855(14) 0.88265(12) 0.0463(5) Uani 1 1 d .
N2 N 0.4764(5) 0.05156(15) 0.92270(13) 0.0560(6) Uani 1 1 d .
H2B H 0.3677 0.0825 0.9507 0.067 Uiso 1 1 calc R
O1 O 0.6169(5) 0.03877(15) 0.80052(11) 0.0720(7) Uani 1 1 d .
F1 F 1.0571(6) -0.20710(15) 1.07974(12) 0.1034(8) Uani 1 1 d .

loop_
_atom_site_aniso_label
_atom_site_aniso_U_11
_atom_site_aniso_U_22
_atom_site_aniso_U_33
_atom_site_aniso_U_23
_atom_site_aniso_U_13
_atom_site_aniso_U_12
C1 0.0439(14) 0.0450(13) 0.0465(14) -0.0003(11) -0.0082(12) -0.0083(12)
C2 0.0531(16) 0.0544(14) 0.0486(14) 0.0017(12) 0.0005(15) -0.0032(13)
C3 0.0578(17) 0.0559(16) 0.0655(18) -0.0059(14) 0.0014(16) -0.0012(16)
C4 0.0654(19) 0.0534(16) 0.0739(19) 0.0019(15) -0.0079(19) 0.0065(15)
C5 0.078(2) 0.0605(17) 0.0601(18) 0.0117(14) -0.0156(17) 0.0065(17)
C6 0.0559(16) 0.0524(14) 0.0488(14) 0.0048(12) -0.0085(15) -0.0023(14)
C7 0.082(2) 0.0733(19) 0.0403(14) 0.0052(13) -0.0022(17) 0.0060(19)
C8 0.072(2) 0.0685(18) 0.0455(15) -0.0033(13) 0.0068(16) 0.0093(17)
C9 0.0526(15) 0.0475(13) 0.0455(14) -0.0027(11) -0.0036(13) -0.0068(13)
C10 0.0559(18) 0.0480(14) 0.0483(15) -0.0095(12) -0.0015(14) -0.0066(13)
C11 0.0519(16) 0.0426(12) 0.0580(16) -0.0053(11) -0.0049(14) -0.0011(12)
C12 0.063(2) 0.0635(18) 0.0599(17) -0.0069(14) -0.0069(15) 0.0057(15)
C13 0.077(2) 0.0621(18) 0.073(2) -0.0160(15) -0.0178(18) 0.0231(16)
C14 0.078(2) 0.0553(16) 0.071(2) -0.0031(15) -0.0261(19) 0.0101(17)
C15 0.079(2) 0.0662(18) 0.0607(17) 0.0085(14) -0.0077(18) 0.0030(18)
C16 0.0652(18) 0.0633(17) 0.0624(18) 0.0015(14) 0.0036(18) 0.0086(16)
N1 0.0503(12) 0.0477(11) 0.0408(11) -0.0009(9) -0.0051(11) -0.0045(10)
N2 0.0589(16) 0.0524(13) 0.0569(14) -0.0009(10) 0.0038(13) 0.0096(11)
O1 0.0864(17) 0.0749(13) 0.0546(11) -0.0127(10) 0.0021(12) 0.0209(13)
F1 0.135(2) 0.0861(13) 0.0890(14) 0.0017(11) -0.0378(15) 0.0414(15)

loop_
_atom_type_symbol
_atom_type_description
_atom_type_scat_dispersion_real
_atom_type_scat_dispersion_imag
_atom_type_scat_source
C C 0.0033 0.0016 'International Tables Vol C Tables 4.2.6.8 and 6.1.1.4'
H H 0.0000 0.0000 'International Tables Vol C Tables 4.2.6.8 and 6.1.1.4'
N N 0.0061 0.0033 'International Tables Vol C Tables 4.2.6.8 and 6.1.1.4'
O O 0.0106 0.0060 'International Tables Vol C Tables 4.2.6.8 and 6.1.1.4'
F F 0.0171 0.0103 'International Tables Vol C Tables 4.2.6.8 and 6.1.1.4'

loop_
_geom_angle_atom_site_label_1
_geom_angle_atom_site_label_2
_geom_angle_atom_site_label_3
_geom_angle
N1 C1 C2 119.1(2)
N1 C1 C6 122.0(2)
C2 C1 C6 118.8(2)
C3 C2 C1 120.4(3)
C3 C2 H2 119.8
C1 C2 H2 119.8
C2 C3 C4 120.8(3)
C2 C3 H3 119.6
C4 C3 H3 119.6
C5 C4 C3 120.4(3)
C5 C4 H4 119.8
C3 C4 H4 119.8
C4 C5 C6 120.9(3)
C4 C5 H5 119.5
C6 C5 H5 119.5
C7 C6 C5 124.2(3)
C7 C6 C1 117.2(3)
C5 C6 C1 118.6(3)
C8 C7 C6 120.3(3)
C8 C7 H7 119.9
C6 C7 H7 119.9
C7 C8 C9 118.3(3)
C7 C8 H8 120.9
C9 C8 H8 120.9
N1 C9 C8 124.4(3)
N1 C9 C10 117.7(2)
C8 C9 C10 117.8(3)
O1 C10 N2 125.0(3)
O1 C10 C9 121.1(2)
N2 C10 C9 113.9(2)
C16 C11 C12 119.9(3)
C16 C11 N2 117.5(2)
C12 C11 N2 122.6(3)
C11 C12 C13 119.3(3)
C11 C12 H12 120.4
C13 C12 H12 120.4
C14 C13 C12 119.2(3)
C14 C13 H13 120.4
C12 C13 H13 120.4
C15 C14 F1 118.6(3)
C15 C14 C13 122.8(3)
F1 C14 C13 118.6(3)
C14 C15 C16 118.1(3)
C14 C15 H15 121.0
C16 C15 H15 121.0
C11 C16 C15 120.7(3)
C11 C16 H16 119.6
C15 C16 H16 119.6
C9 N1 C1 117.8(2)
C10 N2 C11 129.2(2)
C10 N2 H2B 115.4
C11 N2 H2B 115.4

loop_
_geom_bond_atom_site_label_1
_geom_bond_atom_site_label_2
_geom_bond_distance
C1 N1 1.357(3)
C1 C2 1.405(4)
C1 C6 1.425(3)
C2 C3 1.368(4)
C2 H2 0.9300
C3 C4 1.400(4)
C3 H3 0.9300
C4 C5 1.347(5)
C4 H4 0.9300
C5 C6 1.418(4)
C5 H5 0.9300
C6 C7 1.397(4)
C7 C8 1.359(4)
C7 H7 0.9300
C8 C9 1.397(4)
C8 H8 0.9300
C9 N1 1.312(3)
C9 C10 1.512(4)
C10 O1 1.218(3)
C10 N2 1.348(3)
C11 C16 1.379(4)
C11 C12 1.383(4)
C11 N2 1.412(3)
C12 C13 1.384(4)
C12 H12 0.9300
C13 C14 1.362(4)
C13 H13 0.9300
C14 C15 1.358(5)
C14 F1 1.361(4)
C15 C16 1.383(4)
C15 H15 0.9300
C16 H16 0.9300
N2 H2B 0.8600

loop_
_geom_torsion_atom_site_label_1
_geom_torsion_atom_site_label_2
_geom_torsion_atom_site_label_3
_geom_torsion_atom_site_label_4
_geom_torsion
N1 C1 C2 C3 179.6(2)
C6 C1 C2 C3 -0.8(4)
C1 C2 C3 C4 -0.5(4)
C2 C3 C4 C5 0.9(5)
C3 C4 C5 C6 0.1(5)
C4 C5 C6 C7 178.4(3)
C4 C5 C6 C1 -1.4(5)
N1 C1 C6 C7 1.5(4)
C2 C1 C6 C7 -178.2(3)
N1 C1 C6 C5 -178.6(3)
C2 C1 C6 C5 1.7(4)
C5 C6 C7 C8 179.3(3)
C1 C6 C7 C8 -0.9(4)
C6 C7 C8 C9 -0.9(5)
C7 C8 C9 N1 2.3(5)
C7 C8 C9 C10 -177.3(3)
N1 C9 C10 O1 179.2(3)
C8 C9 C10 O1 -1.2(4)
N1 C9 C10 N2 -1.8(3)
C8 C9 C10 N2 177.8(3)
C16 C11 C12 C13 1.1(4)
N2 C11 C12 C13 -179.1(3)
C11 C12 C13 C14 0.5(5)
C12 C13 C14 C15 -2.4(5)
C12 C13 C14 F1 178.2(3)
F1 C14 C15 C16 -178.2(3)
C13 C14 C15 C16 2.4(5)
C12 C11 C16 C15 -1.1(5)
N2 C11 C16 C15 179.1(3)
C14 C15 C16 C11 -0.7(5)
C8 C9 N1 C1 -1.7(4)
C10 C9 N1 C1 177.9(2)
C2 C1 N1 C9 179.4(2)
C6 C1 N1 C9 -0.3(4)
O1 C10 N2 C11 -2.7(5)
C9 C10 N2 C11 178.4(2)
C16 C11 N2 C10 -173.2(3)
C12 C11 N2 C10 7.0(5)
